data_4120439
loop_
_publ_author_name
'Li, Peng'
'He, Yabing'
'Guang, Jie'
'Weng, Linghong'
'Zhao, John Cong-Gui'
'Xiang, Shengchang'
'Chen, Banglin'

_publ_section_title
;
 A homochiral microporous hydrogen-bonded organic framework for highly
 enantioselective separation of secondary alcohols.
;
_journal_issue 2
_journal_name_full 'Journal of the American Chemical Society'
_journal_page_first 547
_journal_page_last 549
_journal_paper_doi 10.1021/ja4129795
_journal_volume 136
_journal_year 2014
_chemical_formula_moiety 'C36 H34 N20 O2'
_chemical_formula_sum 'C36 H34 N20 O2'
_chemical_formula_weight 778.83
_chemical_name_systematic
; 
 ? 
;
_space_group_IT_number 170
_symmetry_cell_setting hexagonal
_symmetry_space_group_name_Hall 'P 65'
_symmetry_space_group_name_H-M 'P 65'
_atom_sites_solution_hydrogens geom
_atom_sites_solution_primary direct
_atom_sites_solution_secondary difmap
_audit_creation_method SHELXL-97
_cell_angle_alpha 90.00
_cell_angle_beta 90.00
_cell_angle_gamma 120.00
_cell_formula_units_Z 6
_cell_length_a 11.8861(7)
_cell_length_b 11.8861(7)
_cell_length_c 71.796(8)
_cell_measurement_temperature 296(2)
_cell_volume 8784.4(12)
_computing_structure_refinement 'SHELXL-97 (Sheldrick, 1997)'
_computing_structure_solution 'SHELXS-97 (Sheldrick, 1990)'
_diffrn_ambient_temperature 296(2)
_diffrn_measured_fraction_theta_full 1.000
_diffrn_measured_fraction_theta_max 1.000
_diffrn_radiation_monochromator graphite
_diffrn_radiation_source 'fine-focus sealed tube'
_diffrn_radiation_type CuK\a
_diffrn_radiation_wavelength 1.54178
_diffrn_reflns_av_R_equivalents 0.0489
_diffrn_reflns_av_sigmaI/netI 0.0608
_diffrn_reflns_limit_h_max 14
_diffrn_reflns_limit_h_min -12
_diffrn_reflns_limit_k_max 14
_diffrn_reflns_limit_k_min -13
_diffrn_reflns_limit_l_max 75
_diffrn_reflns_limit_l_min -89
_diffrn_reflns_number 43470
_diffrn_reflns_theta_full 74.04
_diffrn_reflns_theta_max 75.04
_diffrn_reflns_theta_min 3.69
_exptl_absorpt_coefficient_mu 0.500
_exptl_absorpt_correction_T_max 0.9851
_exptl_absorpt_correction_T_min 0.9424
_exptl_absorpt_correction_type multi-scan
_exptl_absorpt_process_details 'ABSCOR (Higashi, 1995) '
_exptl_crystal_colour yellow
_exptl_crystal_density_diffrn 0.883
_exptl_crystal_density_method 'not measured'
_exptl_crystal_description block
_exptl_crystal_F_000 2436
_exptl_crystal_size_max 0.12
_exptl_crystal_size_mid 0.07
_exptl_crystal_size_min 0.03
_platon_squeeze_details
;
;
_refine_diff_density_max 0.325
_refine_diff_density_min -0.251
_refine_diff_density_rms 0.040
_refine_ls_abs_structure_details 'Flack H D (1983), Acta Cryst. A39, 876-881'
_refine_ls_abs_structure_Flack 0.000(7)
_refine_ls_extinction_method none
_refine_ls_goodness_of_fit_ref 1.002
_refine_ls_hydrogen_treatment constr
_refine_ls_matrix_type full
_refine_ls_number_parameters 521
_refine_ls_number_reflns 9502
_refine_ls_number_restraints 9
_refine_ls_restrained_S_all 1.010
_refine_ls_R_factor_all 0.1029
_refine_ls_R_factor_gt 0.0877
_refine_ls_shift/su_max 0.005
_refine_ls_shift/su_mean 0.000
_refine_ls_structure_factor_coef Fsqd
_refine_ls_weighting_details 'calc w=1/[\s^2^(Fo^2^)+(0.0300P)^2^+6.0000P] where P=(Fo^2^+2Fc^2^)/3'
_refine_ls_weighting_scheme calc
_refine_ls_wR_factor_gt 0.1918
_refine_ls_wR_factor_ref 0.1991
_reflns_number_gt 6777
_reflns_number_total 9502
_reflns_threshold_expression >2sigma(I)
_cod_data_source_file ja4129795_si_002.cif
_cod_data_source_block HOF-2
_cod_database_code 4120439

loop_
_symmetry_equiv_pos_as_xyz
'x, y, z'
'-y, x-y, z+2/3'
'-x+y, -x, z+1/3'
'-x, -y, z+1/2'
'y, -x+y, z+1/6'
'x-y, x, z+5/6'

loop_
_atom_site_label
_atom_site_type_symbol
_atom_site_fract_x
_atom_site_fract_y
_atom_site_fract_z
_atom_site_U_iso_or_equiv
_atom_site_adp_type
_atom_site_occupancy
_atom_site_symmetry_multiplicity
_atom_site_calc_flag
_atom_site_refinement_flags
N1 N 1.4133(4) 0.7536(4) 0.99599(5) 0.0766(9) Uani 1 1 d .
N2 N 1.5964(4) 0.9443(4) 1.00731(6) 0.0897(13) Uani 1 1 d .
N3 N 1.4373(5) 0.9553(4) 0.98794(8) 0.0974(13) Uani 1 1 d .
N4 N 1.5624(5) 0.7517(5) 1.01565(8) 0.1046(17) Uani 1 1 d .
H4A H 1.6327 0.7907 1.0221 0.11(2) Uiso 1 1 calc R
H4B H 1.5180 0.6682 1.0155 0.068(12) Uiso 1 1 calc R
N5 N 1.6210(9) 1.1457(6) 0.99721(12) 0.168(4) Uani 1 1 d .
H5A H 1.5992 1.1882 0.9898 0.24(19) Uiso 1 1 calc R
H5B H 1.6906 1.1862 1.0038 0.24(9) Uiso 1 1 calc R
N6 N 1.0733(4) 0.4558(4) 1.03047(7) 0.0944(13) Uani 1 1 d .
N7 N 0.9523(7) 0.2824(6) 1.05078(9) 0.102(3) Uani 1 1 d .
N8 N 0.8958(6) 0.2729(5) 1.01808(8) 0.1127(18) Uani 1 1 d .
N9 N 1.1303(6) 0.4665(4) 1.06133(7) 0.122(2) Uani 1 1 d .
H9A H 1.1981 0.5411 1.0595 0.076(13) Uiso 1 1 calc R
H9B H 1.1147 0.4323 1.0723 0.18(4) Uiso 1 1 calc R
N10 N 0.7893(7) 0.0999(6) 1.03755(12) 0.159(3) Uani 1 1 d .
H10A H 0.7736 0.0590 1.0480 0.19(5) Uiso 1 1 calc R
H10B H 0.7438 0.0610 1.0279 0.15(3) Uiso 1 1 calc R
N11 N 0.5864(4) 0.3399(4) 0.88799(6) 0.0862(12) Uani 1 1 d .
N12 N 0.4082(4) 0.3572(5) 0.87594(7) 0.0947(14) Uani 1 1 d .
N13 N 0.5617(5) 0.5152(5) 0.89614(9) 0.1097(19) Uani 1 1 d .
N14 N 0.4366(4) 0.1867(5) 0.86837(7) 0.0952(14) Uani 1 1 d .
H14A H 0.3661 0.1550 0.8620 0.085(15) Uiso 1 1 calc R
H14B H 0.4794 0.1461 0.8689 0.17(4) Uiso 1 1 calc R
N15 N 0.3894(7) 0.5299(7) 0.88461(11) 0.133(3) Uani 1 1 d .
H15A H 0.3278 0.5073 0.8766 0.14(3) Uiso 1 1 calc R
H15B H 0.4134 0.5979 0.8914 0.12(2) Uiso 1 1 calc R
N16 N 0.9233(4) 0.3867(5) 0.85281(6) 0.0862(11) Uani 1 1 d .
N17 N 1.0532(7) 0.3365(10) 0.83327(8) 0.152(3) Uani 1 1 d .
N18 N 1.1018(5) 0.3729(6) 0.86489(7) 0.1040(15) Uani 1 1 d .
N19 N 0.8773(5) 0.3469(6) 0.82209(7) 0.1066(16) Uani 1 1 d .
H19A H 0.8118 0.3591 0.8227 0.14(3) Uiso 1 1 calc R
H19B H 0.8984 0.3271 0.8116 0.097(18) Uiso 1 1 calc R
N20 N 1.2251(7) 0.3240(11) 0.84418(13) 0.183(4) Uani 1 1 d .
H20A H 1.2463 0.3219 0.8328 0.221(18) Uiso 1 1 calc R
H20B H 1.2720 0.3208 0.8531 0.21(5) Uiso 1 1 calc R
O1 O 1.1654(10) 0.8448(6) 0.93064(12) 0.110(5) Uani 1 1 d D
O2 O 0.8390(6) 0.6915(7) 0.95306(7) 0.148(2) Uani 1 1 d .
C1 C 1.0465(6) 0.6564(8) 0.94973(8) 0.1026(18) Uani 1 1 d .
C2 C 1.1504(10) 0.7747(8) 0.94772(11) 0.129(3) Uani 1 1 d .
C3 C 1.2607(7) 0.8331(7) 0.95963(11) 0.116(2) Uani 1 1 d .
H3 H 1.3317 0.9144 0.9570 0.13(3) Uiso 1 1 calc R
C4 C 1.2578(7) 0.7652(5) 0.97486(9) 0.1009(19) Uani 1 1 d .
C5 C 1.1438(6) 0.6382(5) 0.97860(7) 0.0890(15) Uani 1 1 d .
C6 C 1.1271(5) 0.5736(5) 0.99554(6) 0.0768(11) Uani 1 1 d .
H6 H 1.1920 0.6108 1.0045 0.074(13) Uiso 1 1 calc R
C7 C 1.0163(6) 0.4556(5) 0.99936(8) 0.0871(13) Uani 1 1 d .
C8 C 0.9273(7) 0.3958(9) 0.98477(12) 0.112(3) Uani 1 1 d .
H8 H 0.8626 0.3091 0.9858 0.17(4) Uiso 1 1 calc R
C9 C 0.9359(5) 0.4687(6) 0.96818(8) 0.1002(18) Uani 1 1 d .
H9 H 0.8686 0.4359 0.9595 0.102(18) Uiso 1 1 calc R
C10 C 1.0477(6) 0.5900(5) 0.96540(8) 0.0942(16) Uani 1 1 d .
C11 C 1.235(2) 0.902(2) 0.9143(3) 0.064(4) Uani 1 1 d D
H11A H 1.1830 0.8319 0.9057 0.07(3) Uiso 1 1 calc R
H11B H 1.3098 0.8911 0.9167 0.07(7) Uiso 1 1 calc R
C12 C 1.296(2) 1.009(3) 0.9007(5) 0.068(2) Uani 1 1 d D
H12A H 1.3460 0.9905 0.8919 0.08(2) Uiso 1 1 calc R
H12B H 1.3520 1.0883 0.9071 0.08(4) Uiso 1 1 calc R
H12C H 1.2297 1.0164 0.8942 0.08(12) Uiso 1 1 calc R
C13 C 1.3759(5) 0.8287(4) 0.98717(7) 0.0803(13) Uani 1 1 d .
C14 C 1.5429(8) 1.0096(5) 0.99864(9) 0.110(2) Uani 1 1 d .
C15 C 1.5228(6) 0.8194(5) 1.00612(7) 0.0858(14) Uani 1 1 d .
C16 C 1.0004(6) 0.3925(5) 1.01716(10) 0.1009(17) Uani 1 1 d .
C17 C 1.0508(6) 0.4046(5) 1.04751(8) 0.0893(17) Uani 1 1 d .
C18 C 0.8789(8) 0.2168(7) 1.03649(12) 0.140(3) Uani 1 1 d .
C19 C 0.9390(7) 0.6037(7) 0.93618(8) 0.1022(18) Uani 1 1 d .
C20 C 0.8435(8) 0.6206(7) 0.93777(8) 0.1049(19) Uani 1 1 d .
C21 C 0.7412(7) 0.5715(8) 0.92556(11) 0.119(3) Uani 1 1 d .
H21 H 0.6707 0.5826 0.9282 0.102(19) Uiso 1 1 calc R
C22 C 0.7388(6) 0.5034(6) 0.90880(8) 0.0928(16) Uani 1 1 d .
C23 C 0.8490(6) 0.4917(6) 0.90562(7) 0.0877(14) Uani 1 1 d .
C24 C 0.8750(5) 0.4441(6) 0.88905(7) 0.0896(15) Uani 1 1 d .
H24 H 0.8120 0.4139 0.8798 0.13(2) Uiso 1 1 calc R
C25 C 0.9822(5) 0.4394(6) 0.88577(8) 0.0898(15) Uani 1 1 d .
C26 C 1.0757(6) 0.4770(8) 0.89996(9) 0.1066(19) Uani 1 1 d .
H26 H 1.1473 0.4659 0.8985 0.13(3) Uiso 1 1 calc R
C27 C 1.0603(6) 0.5285(8) 0.91546(8) 0.119(2) Uani 1 1 d .
H27 H 1.1250 0.5575 0.9245 0.11(2) Uiso 1 1 calc R
C28 C 0.9558(6) 0.5406(6) 0.91874(8) 0.0914(15) Uani 1 1 d .
C29 C 0.743(2) 0.734(2) 0.9541(2) 0.166(16) Uani 1 1 d .
H29A H 0.6568 0.6598 0.9526 0.20(3) Uiso 1 1 calc R
H29B H 0.7578 0.7937 0.9439 0.26(4) Uiso 1 1 calc R
C30 C 0.7503(15) 0.8029(15) 0.9727(2) 0.181(4) Uani 1 1 d .
H30A H 0.8101 0.8944 0.9715 0.14(3) Uiso 1 1 calc R
H30B H 0.7796 0.7678 0.9824 0.17(4) Uiso 1 1 calc R
H30C H 0.6658 0.7890 0.9758 0.16(12) Uiso 1 1 calc R
C31 C 0.6295(6) 0.4548(7) 0.89666(9) 0.107(2) Uani 1 1 d .
C32 C 0.4470(6) 0.4605(8) 0.88646(12) 0.115(2) Uani 1 1 d .
C33 C 0.4778(5) 0.2944(6) 0.87706(7) 0.0845(13) Uani 1 1 d .
C34 C 1.0061(6) 0.3956(7) 0.86670(7) 0.0934(16) Uani 1 1 d .
C35 C 0.9466(7) 0.3589(9) 0.83751(10) 0.117(2) Uani 1 1 d .
C36 C 1.1126(9) 0.3326(10) 0.84834(10) 0.127(3) Uani 1 1 d .

loop_
_atom_site_aniso_label
_atom_site_aniso_U_11
_atom_site_aniso_U_22
_atom_site_aniso_U_33
_atom_site_aniso_U_23
_atom_site_aniso_U_13
_atom_site_aniso_U_12
N1 0.094(3) 0.074(2) 0.0601(19) -0.0061(16) 0.0012(18) 0.0404(19)
N2 0.083(2) 0.080(2) 0.078(3) 0.0197(19) -0.0205(19) 0.020(2)
N3 0.095(3) 0.079(3) 0.110(4) 0.004(2) -0.015(3) 0.037(2)
N4 0.086(3) 0.080(3) 0.116(4) 0.013(2) -0.043(3) 0.018(2)
N5 0.191(7) 0.067(3) 0.159(6) -0.007(3) -0.065(6) -0.001(4)
N6 0.087(3) 0.075(3) 0.100(4) -0.004(3) -0.027(3) 0.024(2)
N7 0.056(5) 0.058(4) 0.102(5) 0.018(3) -0.017(4) -0.038(4)
N8 0.112(4) 0.086(3) 0.091(3) -0.008(2) -0.033(3) 0.013(3)
N9 0.149(5) 0.069(2) 0.068(3) 0.006(2) -0.032(3) -0.006(3)
N10 0.149(6) 0.087(3) 0.150(6) -0.002(4) -0.059(5) -0.010(4)
N11 0.091(3) 0.093(3) 0.094(3) -0.040(2) -0.039(2) 0.061(2)
N12 0.085(2) 0.120(3) 0.102(3) -0.045(3) -0.035(2) 0.069(3)
N13 0.103(3) 0.112(3) 0.149(5) -0.077(3) -0.068(3) 0.080(3)
N14 0.078(2) 0.112(3) 0.100(3) -0.045(3) -0.028(2) 0.051(2)
N15 0.130(4) 0.149(5) 0.166(6) -0.075(5) -0.050(4) 0.104(4)
N16 0.090(3) 0.113(3) 0.076(3) -0.013(2) -0.012(2) 0.066(2)
N17 0.163(5) 0.314(10) 0.090(3) -0.050(4) -0.047(3) 0.202(7)
N18 0.079(3) 0.149(4) 0.096(3) -0.006(3) -0.026(2) 0.065(3)
N19 0.101(3) 0.172(5) 0.074(3) -0.027(3) -0.031(2) 0.089(4)
N20 0.149(6) 0.341(12) 0.152(7) -0.081(7) -0.071(5) 0.192(8)
O1 0.088(3) 0.074(3) 0.094(3) -0.010(2) 0.016(3) -0.014(3)
O2 0.148(4) 0.207(6) 0.101(3) -0.085(4) -0.054(3) 0.098(4)
C1 0.080(3) 0.148(6) 0.080(3) -0.013(3) -0.032(3) 0.057(4)
C2 0.175(7) 0.119(5) 0.102(5) -0.037(4) -0.076(5) 0.081(5)
C3 0.113(4) 0.096(4) 0.121(5) 0.009(3) -0.047(4) 0.039(4)
C4 0.118(4) 0.068(3) 0.096(4) -0.012(2) -0.047(3) 0.032(3)
C5 0.116(4) 0.066(2) 0.069(3) -0.006(2) -0.026(3) 0.033(2)
C6 0.075(3) 0.086(3) 0.059(2) -0.010(2) -0.0171(19) 0.033(2)
C7 0.095(4) 0.079(3) 0.074(4) -0.019(3) -0.006(3) 0.030(3)
C8 0.071(5) 0.119(7) 0.104(7) 0.001(5) -0.042(5) 0.015(5)
C9 0.073(3) 0.116(4) 0.068(3) -0.008(3) -0.013(2) 0.015(3)
C10 0.103(4) 0.082(3) 0.089(4) -0.013(3) -0.039(3) 0.040(3)
C11 0.063(6) 0.034(5) 0.046(5) -0.005(4) 0.013(4) -0.012(5)
C12 0.051(5) 0.039(5) 0.077(6) -0.019(5) 0.017(5) -0.005(5)
C13 0.081(3) 0.067(2) 0.079(3) 0.018(2) -0.016(2) 0.026(2)
C14 0.163(6) 0.059(3) 0.104(4) -0.007(2) -0.041(4) 0.053(3)
C15 0.126(4) 0.069(3) 0.060(2) -0.0027(19) -0.022(3) 0.047(3)
C16 0.105(5) 0.063(3) 0.116(5) -0.024(3) -0.014(4) 0.028(3)
C17 0.088(4) 0.068(4) 0.077(4) 0.016(3) -0.010(3) 0.013(3)
C18 0.108(5) 0.094(4) 0.127(6) 0.019(4) -0.002(4) -0.016(4)
C19 0.129(5) 0.134(5) 0.069(3) -0.032(3) -0.032(3) 0.085(4)
C20 0.154(6) 0.119(4) 0.065(3) -0.044(3) -0.025(3) 0.086(4)
C21 0.115(4) 0.145(6) 0.132(6) -0.067(5) -0.036(4) 0.090(4)
C22 0.105(3) 0.107(4) 0.088(3) -0.033(3) -0.045(3) 0.069(3)
C23 0.102(3) 0.115(4) 0.065(3) -0.017(2) -0.032(2) 0.068(3)
C24 0.095(3) 0.128(4) 0.064(3) -0.022(3) -0.029(2) 0.069(3)
C25 0.090(3) 0.117(4) 0.080(3) -0.026(3) -0.032(2) 0.065(3)
C26 0.091(4) 0.156(6) 0.080(4) 0.014(3) -0.010(3) 0.067(4)
C27 0.082(3) 0.186(7) 0.066(3) -0.006(4) -0.037(3) 0.050(4)
C28 0.114(4) 0.109(4) 0.072(3) -0.028(3) -0.034(3) 0.072(3)
C29 0.251(4) 0.250(3) 0.111(17) -0.13(2) -0.10(2) 0.21(3)
C30 0.202(10) 0.227(12) 0.131(8) -0.029(8) 0.001(7) 0.120(9)
C31 0.092(3) 0.147(5) 0.106(4) -0.064(4) -0.044(3) 0.077(4)
C32 0.090(4) 0.135(5) 0.146(6) -0.053(4) -0.048(4) 0.077(4)
C33 0.081(3) 0.105(4) 0.074(3) -0.029(3) -0.025(2) 0.052(3)
C34 0.095(3) 0.164(5) 0.063(3) 0.001(3) -0.013(2) 0.096(4)
C35 0.104(4) 0.176(7) 0.083(4) 0.012(4) -0.013(3) 0.079(5)
C36 0.156(6) 0.182(7) 0.090(4) -0.042(4) -0.047(4) 0.120(6)

loop_
_atom_type_symbol
_atom_type_description
_atom_type_scat_dispersion_real
_atom_type_scat_dispersion_imag
_atom_type_scat_source
C C 0.0181 0.0091 'International Tables Vol C Tables 4.2.6.8 and 6.1.1.4'
H H 0.0000 0.0000 'International Tables Vol C Tables 4.2.6.8 and 6.1.1.4'
N N 0.0311 0.0180 'International Tables Vol C Tables 4.2.6.8 and 6.1.1.4'
O O 0.0492 0.0322 'International Tables Vol C Tables 4.2.6.8 and 6.1.1.4'

loop_
_geom_angle_atom_site_label_1
_geom_angle_atom_site_label_2
_geom_angle_atom_site_label_3
_geom_angle
C13 N1 C15 114.5(4)
C15 N2 C14 112.3(5)
C13 N3 C14 115.5(5)
C16 N6 C17 120.2(5)
C18 N7 C17 117.4(6)
C16 N8 C18 112.0(5)
C31 N11 C33 118.0(4)
C32 N12 C33 116.8(4)
C31 N13 C32 119.3(5)
C35 N16 C34 115.2(5)
C36 N17 C35 111.7(6)
C34 N18 C36 115.0(5)
C11 O1 C2 149.6(15)
C20 O2 C29 121.2(7)
C2 C1 C10 115.0(5)
C2 C1 C19 121.6(6)
C10 C1 C19 123.4(7)
C1 C2 C3 126.2(7)
C1 C2 O1 118.8(6)
C3 C2 O1 114.3(8)
C4 C3 C2 117.0(7)
C3 C4 C5 120.0(5)
C3 C4 C13 116.0(5)
C5 C4 C13 124.1(5)
C10 C5 C6 120.8(5)
C10 C5 C4 117.0(5)
C6 C5 C4 122.0(4)
C7 C6 C5 121.9(5)
C6 C7 C8 117.3(6)
C6 C7 C16 120.7(5)
C8 C7 C16 121.8(6)
C7 C8 C9 120.1(7)
C10 C9 C8 118.7(5)
C5 C10 C1 124.7(6)
C5 C10 C9 119.7(5)
C1 C10 C9 115.4(5)
O1 C11 C12 153(3)
N3 C13 N1 124.6(5)
N3 C13 C4 116.6(4)
N1 C13 C4 118.8(4)
N3 C14 N2 125.4(5)
N3 C14 N5 115.7(6)
N2 C14 N5 117.1(7)
N2 C15 N4 115.2(5)
N2 C15 N1 127.1(4)
N4 C15 N1 117.7(4)
N6 C16 N8 126.4(7)
N6 C16 C7 119.3(5)
N8 C16 C7 113.8(5)
N9 C17 N6 120.9(5)
N9 C17 N7 117.6(5)
N6 C17 N7 121.2(5)
N10 C18 N7 123.3(8)
N10 C18 N8 114.1(7)
N7 C18 N8 122.6(5)
C20 C19 C1 122.3(5)
C20 C19 C28 120.4(5)
C1 C19 C28 117.0(6)
C19 C20 C21 123.8(5)
C19 C20 O2 118.5(6)
C21 C20 O2 117.7(6)
C20 C21 C22 122.4(6)
C23 C22 C31 124.6(5)
C23 C22 C21 115.7(5)
C31 C22 C21 119.7(5)
C22 C23 C24 125.2(4)
C22 C23 C28 121.9(5)
C24 C23 C28 112.6(5)
C25 C24 C23 125.0(4)
C24 C25 C26 118.8(5)
C24 C25 C34 121.1(4)
C26 C25 C34 120.1(5)
C27 C26 C25 119.0(6)
C26 C27 C28 123.1(5)
C27 C28 C23 121.0(5)
C27 C28 C19 123.6(5)
C23 C28 C19 115.4(5)
O2 C29 C30 112.2(12)
N13 C31 N11 120.8(5)
N13 C31 C22 118.5(5)
N11 C31 C22 120.0(5)
N12 C32 N15 118.6(5)
N12 C32 N13 122.4(5)
N15 C32 N13 117.4(6)
N14 C33 N12 118.9(4)
N14 C33 N11 119.2(5)
N12 C33 N11 121.8(4)
N18 C34 N16 125.6(5)
N18 C34 C25 119.2(4)
N16 C34 C25 115.2(4)
N16 C35 N19 124.1(6)
N16 C35 N17 125.2(5)
N19 C35 N17 110.7(6)
N17 C36 N18 125.8(6)
N17 C36 N20 111.9(7)
N18 C36 N20 118.9(6)

loop_
_geom_bond_atom_site_label_1
_geom_bond_atom_site_label_2
_geom_bond_distance
N1 C15 1.346(7)
N1 C13 1.339(7)
N2 C15 1.298(6)
N2 C14 1.374(7)
N3 C13 1.305(7)
N3 C14 1.331(8)
N4 C15 1.310(7)
N4 H4A 0.8600
N4 H4B 0.8600
N5 C14 1.410(8)
N5 H5A 0.8600
N5 H5B 0.8600
N6 C16 1.256(8)
N6 C17 1.333(7)
N7 C18 1.320(10)
N7 C17 1.355(9)
N8 C16 1.343(8)
N8 C18 1.449(9)
N9 C17 1.313(8)
N9 H9A 0.8600
N9 H9B 0.8600
N10 C18 1.256(8)
N10 H10A 0.8600
N10 H10B 0.8600
N11 C31 1.347(7)
N11 C33 1.372(6)
N12 C32 1.313(8)
N12 C33 1.366(7)
N13 C31 1.321(7)
N13 C32 1.368(7)
N14 C33 1.286(7)
N14 H14A 0.8600
N14 H14B 0.8600
N15 C32 1.326(8)
N15 H15A 0.8600
N15 H15B 0.8600
N16 C35 1.215(8)
N16 C34 1.362(6)
N17 C36 1.310(8)
N17 C35 1.451(9)
N18 C34 1.300(7)
N18 C36 1.314(8)
N19 C35 1.344(8)
N19 H19A 0.8600
N19 H19B 0.8600
N20 C36 1.431(9)
N20 H20A 0.8600
N20 H20B 0.8600
C1 C2 1.330(10)
C1 C10 1.375(9)
C1 C19 1.474(7)
C5 C6 1.399(7)
C5 C10 1.370(7)
C5 C4 1.463(8)
C6 C7 1.382(7)
C6 H6 0.9300
C7 C16 1.446(9)
C7 C8 1.403(11)
C8 C9 1.446(10)
C8 H8 0.9300
C9 C10 1.403(8)
C9 H9 0.9300
C13 C4 1.504(7)
C22 C23 1.403(8)
C22 C31 1.424(7)
C22 C21 1.443(8)
C23 C24 1.416(8)
C23 C28 1.448(7)
C24 C25 1.318(8)
C24 H24 0.9300
C25 C26 1.406(8)
C25 C34 1.545(8)
C26 C27 1.327(10)
C26 H26 0.9300
C27 C28 1.339(9)
C27 H27 0.9300
C28 C19 1.523(8)
C2 C3 1.424(10)
C2 O1 1.443(11)
C3 C4 1.342(9)
C3 H3 0.9300
O1 C11 1.40(2)
C30 C29 1.55(2)
O2 C20 1.392(7)
O2 C29 1.490(17)
C19 C20 1.253(9)
C20 C21 1.370(9)
C21 H21 0.9300
C11 C12 1.48(2)

loop_
_platon_squeeze_void_nr
_platon_squeeze_void_average_x
_platon_squeeze_void_average_y
_platon_squeeze_void_average_z
_platon_squeeze_void_volume
_platon_squeeze_void_count_electrons
1 -0.021 0.017 -0.006 3979.9 35.2
